data_7218463
loop_
_publ_author_name
'Coles, S. J.'
'Ellis, A. L.'
'Leung, K.'
'Sarson, J.'
'Threlfall, T. L.'
'Tizzard, G. J.'

_publ_section_title
;
 Relationships between the racemic structures of substituted mandelic
 acids containing 8- and 10-membered hydrogen bonded dimer rings
;
_journal_issue 47
_journal_name_full CrystEngComm
_journal_page_first 10816
_journal_paper_doi 10.1039/C4CE01832J
_journal_volume 16
_journal_year 2014
_chemical_formula_moiety 'C8 H7 Br O3'
_chemical_formula_sum 'C8 H7 Br O3'
_chemical_formula_weight 231.05
_chemical_name_systematic
;
 ?
;
_space_group_crystal_system monoclinic
_space_group_IT_number 14
_space_group_name_Hall '-P 2ybc'
_space_group_name_H-M_alt 'P 1 21/c 1'
_symmetry_space_group_name_Hall '-P 2ybc'
_symmetry_space_group_name_H-M 'P 1 21/c 1'
_atom_sites_solution_hydrogens geom
_atom_sites_solution_primary iterative
_audit_creation_date 2014-06-09
_audit_creation_method
;
Olex2 1.2
(compiled 2014.05.21 svn.r2940 for OlexSys, GUI svn.r4846)
;
_cell_angle_alpha 90
_cell_angle_beta 101.132(4)
_cell_angle_gamma 90
_cell_formula_units_Z 8
_cell_length_a 19.5315(14)
_cell_length_b 9.7410(7)
_cell_length_c 9.1389(6)
_cell_measurement_reflns_used 9395
_cell_measurement_temperature 100(2)
_cell_measurement_theta_max 27.5
_cell_measurement_theta_min 2.7
_cell_volume 1706.0(2)
_computing_cell_refinement 'CrystalClear-SM Expert 2.1 b31 (Rigaku, 2014)'
_computing_data_collection 'CrystalClear-SM Expert 2.1 b31 (Rigaku, 2014)'
_computing_data_reduction 'CrystalClear-SM Expert 2.1 b31 (Rigaku, 2014)'
_computing_molecular_graphics 'Olex2 (Dolomanov et al., 2009)'
_computing_publication_material 'Olex2 (Dolomanov et al., 2009)'
_computing_structure_refinement 'ShelXL (Sheldrick, 2008)'
_computing_structure_solution
;
Superflip (Palatinus & Chapuis, 2007;Palatinus & van der Lee, 2008;
Palatinus et al., 2012)
;
_diffrn_ambient_temperature 100(2)
_diffrn_detector 'CCD area detector'
_diffrn_detector_area_resol_mean 28.5714
_diffrn_detector_type 'Rigaku HG Saturn724+ (2x2 bin mode)'
_diffrn_measured_fraction_theta_full 0.982
_diffrn_measured_fraction_theta_max 0.980
_diffrn_measurement_details
;
scan:
    Number of images: 180
               Slice: -110.0000 - 70.0000
         Image width: 1.0000
            Exp time: 20.0000
       Rotation axis: Omega
               Omega: 0.0000
               Kappa: 10.0000
                 Phi: 0.0000
                 XTD: 44.9853
              2theta: -20.0848
scan:
    Number of images: 64
               Slice: -62.0000 - 2.0000
         Image width: 1.0000
            Exp time: 20.0000
       Rotation axis: Omega
               Omega: 0.0000
               Kappa: -50.0000
                 Phi: 240.0000
                 XTD: 44.9853
              2theta: -20.0848
;
_diffrn_measurement_device 'four-circle \k diffractometer'
_diffrn_measurement_device_type 'Rigaku AFC12 (Right)'
_diffrn_measurement_method 'profile data from \w-scans'
_diffrn_measurement_specimen_support 'MiTeGen MicroMesh'
_diffrn_orient_matrix_type d*Trek
_diffrn_orient_matrix_UB_11 0.104187
_diffrn_orient_matrix_UB_12 0.039585
_diffrn_orient_matrix_UB_13 -0.003085
_diffrn_orient_matrix_UB_21 -0.036364
_diffrn_orient_matrix_UB_22 0.094321
_diffrn_orient_matrix_UB_23 -0.017807
_diffrn_orient_matrix_UB_31 0.007561
_diffrn_orient_matrix_UB_32 0.012375
_diffrn_orient_matrix_UB_33 0.050108
_diffrn_radiation_collimation 0.3
_diffrn_radiation_monochromator 'Confocal mirrors, VHF Varimax'
_diffrn_radiation_probe x-ray
_diffrn_radiation_type MoK\a
_diffrn_radiation_wavelength 0.71075
_diffrn_reflns_av_unetI/netI 0.0590
_diffrn_reflns_Laue_measured_fraction_full 0.982
_diffrn_reflns_Laue_measured_fraction_max 0.980
_diffrn_reflns_limit_h_max 24
_diffrn_reflns_limit_h_min -25
_diffrn_reflns_limit_k_max 12
_diffrn_reflns_limit_k_min -12
_diffrn_reflns_limit_l_max 11
_diffrn_reflns_limit_l_min -11
_diffrn_reflns_number 3843
_diffrn_reflns_point_group_measured_fraction_full 0.982
_diffrn_reflns_point_group_measured_fraction_max 0.980
_diffrn_reflns_theta_full 25.242
_diffrn_reflns_theta_max 27.538
_diffrn_reflns_theta_min 2.982
_diffrn_source 'Rotating Anode'
_diffrn_source_current 55.0
_diffrn_source_power 2.475
_diffrn_source_target Mo
_diffrn_source_type 'Rotating Anode'
_diffrn_source_voltage 45.0
_exptl_absorpt_coefficient_mu 4.780
_exptl_absorpt_correction_T_max 1.000
_exptl_absorpt_correction_T_min 0.637
_exptl_absorpt_correction_type multi-scan
_exptl_absorpt_process_details 'CrystalClear-SM Expert 3.1 b27 (Rigaku, 2013)'
_exptl_crystal_colour Colorless
_exptl_crystal_density_diffrn 1.799
_exptl_crystal_description Platelet
_exptl_crystal_F_000 912
_exptl_crystal_size_max 0.10
_exptl_crystal_size_mid 0.07
_exptl_crystal_size_min 0.01
_refine_diff_density_max 1.878
_refine_diff_density_min -1.377
_refine_diff_density_rms 0.182
_refine_ls_extinction_method none
_refine_ls_goodness_of_fit_ref 1.161
_refine_ls_hydrogen_treatment constr
_refine_ls_matrix_type full
_refine_ls_number_parameters 222
_refine_ls_number_reflns 3843
_refine_ls_number_restraints 0
_refine_ls_restrained_S_all 1.161
_refine_ls_R_factor_all 0.1130
_refine_ls_R_factor_gt 0.0847
_refine_ls_shift/su_max 0.000
_refine_ls_shift/su_mean 0.000
_refine_ls_structure_factor_coef Fsqd
_refine_ls_weighting_details 'w=1/[\s^2^(Fo^2^)+(0.0608P)^2^+15.2549P] where P=(Fo^2^+2Fc^2^)/3'
_refine_ls_weighting_scheme calc
_refine_ls_wR_factor_gt 0.2070
_refine_ls_wR_factor_ref 0.2205
_reflns_Friedel_coverage 0.000
_reflns_number_gt 2773
_reflns_number_total 3843
_reflns_threshold_expression 'I > 2\s(I)'
_cod_data_source_file c4ce01832j2.cif
_cod_data_source_block 2011jms0022aa-RS-4BrMA
_cod_depositor_comments
;
The following automatic conversions were performed:

'_exptl_absorpt_correction_type' value 'Multi-scan' changed to
'multi-scan' according to
/usr/data/users/saulius/crontab/automatic-downloads/rss-feeds/RSC/lib/dictionaries/cif_core.dic
dictionary named 'cif_core.dic' version 2.4.2 from 2011-04-26.

Automatic conversion script
Id: cif_fix_values 2827 2014-09-09 07:05:25Z andrius 

 Adding full bibliography for 7218452--7218470.cif.
;
_cod_database_code 7218463
_shelxl_version_number 2014-3
_shelx_space_group_comment
;
The symmetry employed for this shelxl refinement is uniquely defined
by the following loop, which should always be used as a source of
symmetry information in preference to the above space-group names.
They are only intended as comments.
;
_olex2_refinement_description
;
1. Fixed Uiso
 At 1.2 times of:
  All C(H) groups
 At 1.5 times of:
  All O(H) groups
2.a Ternary CH refined with riding coordinates:
 C29(H29), C21(H21)
2.b Aromatic/amide H refined with riding coordinates:
 C8(H8), C28(H28), C1(H1), C33(H33), C42(H42), C48(H48), C51(H51), C56(H56)
2.c Idealised tetrahedral OH refined as rotating group:
 O4(H4), O12(H12), O14(H14), O18(H18)
;
_olex2_submission_special_instructions 'No special instructions were received'

loop_
_space_group_symop_operation_xyz
'x, y, z'
'-x, y+1/2, -z+1/2'
'-x, -y, -z'
'x, -y-1/2, z-1/2'

loop_
_atom_site_label
_atom_site_type_symbol
_atom_site_fract_x
_atom_site_fract_y
_atom_site_fract_z
_atom_site_U_iso_or_equiv
_atom_site_adp_type
_atom_site_occupancy
_atom_site_site_symmetry_order
_atom_site_calc_flag
_atom_site_refinement_flags_posn
Br4 Br 0.36375(5) 0.39245(13) 0.16465(19) 0.0714(5) Uani 1 1 d .
Br5 Br 0.86995(5) 0.33900(11) 0.26482(12) 0.0439(3) Uani 1 1 d .
O4 O 0.5333(3) 0.6113(6) 0.1300(6) 0.0302(13) Uani 1 1 d .
H4 H 0.5107 0.6851 0.1247 0.045 Uiso 1 1 calc GR
O7 O 0.5109(3) 0.6030(5) 0.3612(6) 0.0284(12) Uani 1 1 d .
O12 O 0.5383(3) 0.3370(5) 0.3899(6) 0.0237(11) Uani 1 1 d .
H12 H 0.5261 0.3966 0.4462 0.036 Uiso 1 1 calc GR
O14 O 0.0456(3) 0.5495(6) 0.3898(6) 0.0343(13) Uani 1 1 d .
H14 H 0.0331 0.6317 0.3936 0.052 Uiso 1 1 calc GR
O18 O 0.0158(3) 0.2965(6) 0.1074(7) 0.0332(13) Uani 1 1 d .
H18 H 0.0107 0.3498 0.0339 0.050 Uiso 1 1 calc GR
C24 C 0.6335(4) 0.3911(7) 0.2639(8) 0.0225(15) Uani 1 1 d .
O28 O -0.0083(3) 0.5671(6) 0.1539(7) 0.0336(13) Uani 1 1 d .
C29 C 0.5558(4) 0.4027(7) 0.2614(9) 0.0244(15) Uani 1 1 d .
H29 H 0.5302 0.3552 0.1700 0.029 Uiso 1 1 calc R
C6 C 0.2706(5) 0.3865(9) 0.1928(12) 0.041(2) Uani 1 1 d .
C8 C 0.6818(4) 0.4717(8) 0.3577(10) 0.0300(17) Uani 1 1 d .
H8 H 0.6663 0.5379 0.4203 0.036 Uiso 1 1 calc R
C12 C 0.1313(5) 0.3727(8) 0.2214(9) 0.0303(18) Uani 1 1 d .
C15 C 0.5314(4) 0.5506(7) 0.2574(9) 0.0243(16) Uani 1 1 d .
C21 C 0.0566(4) 0.3627(8) 0.2345(10) 0.0312(18) Uani 1 1 d .
H21 H 0.0537 0.3069 0.3250 0.037 Uiso 1 1 calc R
C28 C 0.7272(5) 0.2794(10) 0.1776(11) 0.041(2) Uani 1 1 d .
H28 H 0.7430 0.2127 0.1159 0.049 Uiso 1 1 calc R
C1 C 0.1817(5) 0.2870(10) 0.3055(11) 0.040(2) Uani 1 1 d .
H1 H 0.1680 0.2229 0.3727 0.048 Uiso 1 1 calc R
C31 C 0.7745(4) 0.3595(9) 0.2691(9) 0.0297(17) Uani 1 1 d .
C33 C 0.2511(6) 0.2941(10) 0.2926(12) 0.050(3) Uani 1 1 d .
H33 H 0.2848 0.2364 0.3514 0.060 Uiso 1 1 calc R
C42 C 0.7517(4) 0.4563(9) 0.3607(10) 0.0333(19) Uani 1 1 d .
H42 H 0.7846 0.5115 0.4252 0.040 Uiso 1 1 calc R
C48 C 0.6568(4) 0.2946(9) 0.1740(10) 0.0341(19) Uani 1 1 d .
H48 H 0.6243 0.2387 0.1096 0.041 Uiso 1 1 calc R
C51 C 0.2220(5) 0.4736(9) 0.1112(11) 0.040(2) Uani 1 1 d .
H51 H 0.2359 0.5382 0.0446 0.048 Uiso 1 1 calc R
C56 C 0.1540(5) 0.4668(9) 0.1263(10) 0.0343(19) Uani 1 1 d .
H56 H 0.1211 0.5280 0.0704 0.041 Uiso 1 1 calc R
C58 C 0.0273(4) 0.5043(8) 0.2539(10) 0.0302(17) Uani 1 1 d .

loop_
_atom_site_aniso_label
_atom_site_aniso_U_11
_atom_site_aniso_U_22
_atom_site_aniso_U_33
_atom_site_aniso_U_23
_atom_site_aniso_U_13
_atom_site_aniso_U_12
Br4 0.0261(5) 0.0582(7) 0.1254(13) -0.0129(7) 0.0031(6) 0.0040(5)
Br5 0.0261(4) 0.0536(6) 0.0532(6) -0.0015(5) 0.0104(4) -0.0015(4)
O4 0.049(4) 0.022(3) 0.022(3) 0.001(2) 0.012(3) 0.009(2)
O7 0.039(3) 0.020(3) 0.028(3) -0.002(2) 0.012(2) 0.004(2)
O12 0.030(3) 0.020(2) 0.024(3) -0.002(2) 0.010(2) 0.001(2)
O14 0.048(4) 0.029(3) 0.027(3) -0.001(3) 0.008(3) 0.006(3)
O18 0.041(3) 0.025(3) 0.033(3) -0.002(2) 0.005(3) -0.006(2)
C24 0.029(4) 0.019(3) 0.021(4) 0.004(3) 0.008(3) 0.001(3)
O28 0.040(3) 0.028(3) 0.032(3) 0.002(3) 0.006(3) 0.000(3)
C29 0.032(4) 0.018(3) 0.022(4) -0.002(3) 0.004(3) 0.000(3)
C6 0.027(4) 0.034(4) 0.058(6) -0.013(5) 0.002(4) 0.003(4)
C8 0.028(4) 0.027(4) 0.036(5) -0.005(4) 0.009(3) -0.001(3)
C12 0.041(5) 0.024(4) 0.025(4) -0.002(3) 0.004(4) 0.008(3)
C15 0.027(4) 0.018(3) 0.026(4) 0.005(3) 0.003(3) -0.004(3)
C21 0.036(4) 0.023(4) 0.033(5) 0.001(3) 0.002(3) 0.001(3)
C28 0.038(5) 0.039(5) 0.046(6) -0.013(4) 0.011(4) -0.001(4)
C1 0.047(5) 0.034(5) 0.037(5) 0.001(4) 0.002(4) 0.006(4)
C31 0.027(4) 0.033(4) 0.031(4) 0.006(4) 0.010(3) -0.001(3)
C33 0.052(6) 0.038(5) 0.050(6) -0.003(5) -0.014(5) 0.017(5)
C42 0.029(4) 0.030(4) 0.040(5) -0.002(4) 0.005(3) -0.007(3)
C48 0.031(4) 0.031(4) 0.037(5) -0.015(4) -0.002(4) -0.002(3)
C51 0.033(4) 0.035(5) 0.051(6) 0.006(4) 0.005(4) 0.000(4)
C56 0.036(4) 0.028(4) 0.038(5) 0.003(4) 0.004(4) 0.005(3)
C58 0.033(4) 0.026(4) 0.035(5) 0.004(4) 0.015(4) 0.000(3)

loop_
_atom_type_symbol
_atom_type_description
_atom_type_scat_dispersion_real
_atom_type_scat_dispersion_imag
_atom_type_scat_source
C C 0.0033 0.0016 'International Tables Vol C Tables 4.2.6.8 and 6.1.1.4'
H H 0.0000 0.0000 'International Tables Vol C Tables 4.2.6.8 and 6.1.1.4'
Br Br -0.2901 2.4595 'International Tables Vol C Tables 4.2.6.8 and 6.1.1.4'
O O 0.0106 0.0060 'International Tables Vol C Tables 4.2.6.8 and 6.1.1.4'

loop_
_geom_angle_atom_site_label_1
_geom_angle_atom_site_label_2
_geom_angle_atom_site_label_3
_geom_angle
C15 O4 H4 109.5
C29 O12 H12 109.5
C58 O14 H14 109.5
C21 O18 H18 109.5
C8 C24 C29 121.7(7)
C48 C24 C29 119.0(7)
C48 C24 C8 119.3(7)
O12 C29 C24 110.5(6)
O12 C29 H29 108.4
O12 C29 C15 108.6(6)
C24 C29 H29 108.4
C15 C29 C24 112.3(6)
C15 C29 H29 108.4
C33 C6 Br4 120.3(7)
C51 C6 Br4 119.1(8)
C51 C6 C33 120.5(9)
C24 C8 H8 119.8
C42 C8 C24 120.4(8)
C42 C8 H8 119.8
C1 C12 C21 120.8(8)
C56 C12 C21 121.8(7)
C56 C12 C1 117.4(8)
O4 C15 C29 112.8(7)
O7 C15 O4 125.1(7)
O7 C15 C29 122.1(7)
O18 C21 C12 111.4(7)
O18 C21 H21 108.4
O18 C21 C58 109.9(7)
C12 C21 H21 108.4
C12 C21 C58 110.3(7)
C58 C21 H21 108.4
C31 C28 H28 119.8
C31 C28 C48 120.5(8)
C48 C28 H28 119.8
C12 C1 H1 119.4
C33 C1 C12 121.2(9)
C33 C1 H1 119.4
C28 C31 Br5 118.8(7)
C28 C31 C42 120.0(8)
C42 C31 Br5 121.2(6)
C6 C33 H33 120.4
C1 C33 C6 119.1(9)
C1 C33 H33 120.4
C8 C42 C31 119.7(8)
C8 C42 H42 120.1
C31 C42 H42 120.1
C24 C48 H48 120.0
C28 C48 C24 120.0(8)
C28 C48 H48 120.0
C6 C51 H51 120.1
C56 C51 C6 119.8(9)
C56 C51 H51 120.1
C12 C56 H56 119.0
C51 C56 C12 121.9(8)
C51 C56 H56 119.0
O14 C58 C21 112.3(7)
O28 C58 O14 124.4(8)
O28 C58 C21 123.4(8)

loop_
_geom_bond_atom_site_label_1
_geom_bond_atom_site_label_2
_geom_bond_distance
Br4 C6 1.887(9)
Br5 C31 1.883(8)
O4 H4 0.8400
O4 C15 1.312(9)
O7 C15 1.212(10)
O12 H12 0.8400
O12 C29 1.436(9)
O14 H14 0.8400
O14 C58 1.301(10)
O18 H18 0.8400
O18 C21 1.429(10)
C24 C29 1.518(10)
C24 C8 1.389(11)
C24 C48 1.382(11)
O28 C58 1.203(10)
C29 H29 1.0000
C29 C15 1.515(10)
C6 C33 1.386(15)
C6 C51 1.380(13)
C8 H8 0.9500
C8 C42 1.368(11)
C12 C21 1.491(12)
C12 C1 1.401(12)
C12 C56 1.393(12)
C21 H21 1.0000
C21 C58 1.517(11)
C28 H28 0.9500
C28 C31 1.364(12)
C28 C48 1.377(12)
C1 H1 0.9500
C1 C33 1.384(14)
C31 C42 1.390(12)
C33 H33 0.9500
C42 H42 0.9500
C48 H48 0.9500
C51 H51 0.9500
C51 C56 1.364(12)
C56 H56 0.9500

loop_
_geom_torsion_atom_site_label_1
_geom_torsion_atom_site_label_2
_geom_torsion_atom_site_label_3
_geom_torsion_atom_site_label_4
_geom_torsion
Br4 C6 C33 C1 -176.7(7)
Br4 C6 C51 C56 177.5(7)
Br5 C31 C42 C8 177.9(7)
O12 C29 C15 O4 -167.9(6)
O12 C29 C15 O7 10.1(10)
O18 C21 C58 O14 158.0(7)
O18 C21 C58 O28 -22.5(11)
C24 C29 C15 O4 69.5(9)
C24 C29 C15 O7 -112.4(8)
C24 C8 C42 C31 0.1(13)
C29 C24 C8 C42 178.1(8)
C29 C24 C48 C28 -178.1(8)
C6 C51 C56 C12 -0.7(15)
C8 C24 C29 O12 -75.7(9)
C8 C24 C29 C15 45.8(10)
C8 C24 C48 C28 -0.3(13)
C12 C21 C58 O14 -78.8(9)
C12 C21 C58 O28 100.8(9)
C12 C1 C33 C6 -0.9(15)
C21 C12 C1 C33 179.1(9)
C21 C12 C56 C51 -178.2(8)
C28 C31 C42 C8 -0.6(13)
C1 C12 C21 O18 -105.4(9)
C1 C12 C21 C58 132.2(8)
C1 C12 C56 C51 2.0(13)
C31 C28 C48 C24 -0.2(15)
C33 C6 C51 C56 -1.4(15)
C48 C24 C29 O12 102.0(8)
C48 C24 C29 C15 -136.5(8)
C48 C24 C8 C42 0.4(12)
C48 C28 C31 Br5 -177.8(7)
C48 C28 C31 C42 0.7(14)
C51 C6 C33 C1 2.2(15)
C56 C12 C21 O18 74.7(10)
C56 C12 C21 C58 -47.7(11)
C56 C12 C1 C33 -1.1(13)
